data_2201404
loop_
_publ_author_name
'Yadav, Bishwa Nath'
'Prasad, Shambhu'
'Prasad, Satya Murti'

_publ_section_title
;
 Methyl 2-(2-chlorobenzamido)benzoate
;
_journal_issue 11
_journal_name_full 'Acta Crystallographica Section E'
_journal_page_first o1198
_journal_page_last o1199
_journal_paper_doi 10.1107/S160053680201807X
_journal_volume 58
_journal_year 2002
_chemical_formula_iupac 'C15 H12 Cl N O3'
_chemical_formula_moiety 'C15 H12 Cl N O3'
_chemical_formula_sum 'C15 H12 Cl N O3'
_chemical_formula_weight 289.71
_chemical_name_common
;
Methyl 2-(2-chlorobenzamido)benzoate
;
_chemical_name_systematic
;
Methyl 2-(2-chlorobenzamido)benzoate
;
_space_group_IT_number 14
_symmetry_cell_setting monoclinic
_symmetry_space_group_name_Hall '-P 2yn'
_symmetry_space_group_name_H-M 'P 1 21/n 1'
_atom_sites_solution_hydrogens geom
_atom_sites_solution_primary direct
_atom_sites_solution_secondary difmap
_cell_angle_alpha 90.00
_cell_angle_beta 99.62(2)
_cell_angle_gamma 90.00
_cell_formula_units_Z 4
_cell_length_a 10.0720(10)
_cell_length_b 12.371(2)
_cell_length_c 11.2750(10)
_cell_measurement_reflns_used 25
_cell_measurement_temperature 293(2)
_cell_measurement_theta_max 15.44
_cell_measurement_theta_min 10.08
_cell_volume 1385.1(3)
_computing_cell_refinement 'CAD-4 EXPRESS'
_computing_data_collection 'CAD-4 EXPRESS (Enraf-Nonius, 1994)'
_computing_data_reduction 'MoLEN (Fair,1990)'
_computing_molecular_graphics 'ORTEP-3 (Farrugia, 1997)'
_computing_publication_material SHELXL97
_computing_structure_refinement 'SHELXL97 (Sheldrick, 1997)'
_computing_structure_solution 'SHELXS97 (Sheldrick, 1997)'
_diffrn_ambient_temperature 293(2)
_diffrn_measured_fraction_theta_full 1.000
_diffrn_measured_fraction_theta_max 1.000
_diffrn_measurement_device_type 'Enraf-Nonius CAD-4'
_diffrn_measurement_method \w-2\q
_diffrn_radiation_monochromator graphite
_diffrn_radiation_source 'fine-focus sealed tube'
_diffrn_radiation_type MoK\a
_diffrn_radiation_wavelength 0.71069
_diffrn_reflns_av_R_equivalents 0.0331
_diffrn_reflns_av_sigmaI/netI 0.0510
_diffrn_reflns_limit_h_max 11
_diffrn_reflns_limit_h_min 0
_diffrn_reflns_limit_k_max 14
_diffrn_reflns_limit_k_min 0
_diffrn_reflns_limit_l_max 13
_diffrn_reflns_limit_l_min -13
_diffrn_reflns_number 2571
_diffrn_reflns_theta_full 24.97
_diffrn_reflns_theta_max 24.97
_diffrn_reflns_theta_min 2.46
_diffrn_standards_decay_% none
_diffrn_standards_interval_time 60
_diffrn_standards_number 3
_exptl_absorpt_coefficient_mu 0.282
_exptl_absorpt_correction_T_max 0.998
_exptl_absorpt_correction_T_min 0.868
_exptl_absorpt_correction_type '\y scan'
_exptl_absorpt_process_details '(North et al., 1968)'
_exptl_crystal_colour colourless
_exptl_crystal_density_diffrn 1.389
_exptl_crystal_density_method 'not measured'
_exptl_crystal_description needle
_exptl_crystal_F_000 600
_exptl_crystal_size_max 0.38
_exptl_crystal_size_mid 0.26
_exptl_crystal_size_min 0.18
_refine_diff_density_max 0.226
_refine_diff_density_min -0.293
_refine_ls_extinction_method none
_refine_ls_goodness_of_fit_ref 1.033
_refine_ls_hydrogen_treatment constr
_refine_ls_matrix_type full
_refine_ls_number_parameters 182
_refine_ls_number_reflns 2425
_refine_ls_number_restraints 0
_refine_ls_restrained_S_all 1.033
_refine_ls_R_factor_all 0.1486
_refine_ls_R_factor_gt 0.0653
_refine_ls_shift/su_max <0.001
_refine_ls_shift/su_mean <0.001
_refine_ls_structure_factor_coef Fsqd
_refine_ls_weighting_details 'calc w = 1/[\s^2^(Fo^2^)+(0.0851P)^2^+0.2726P] where P = (Fo^2^+2Fc^2^)/3'
_refine_ls_weighting_scheme calc
_refine_ls_wR_factor_gt 0.1355
_refine_ls_wR_factor_ref 0.1741
_reflns_number_gt 1236
_reflns_number_total 2425
_reflns_threshold_expression I>2\s(I)
_cod_data_source_file ci6167.cif
_cod_data_source_block I
_cod_depositor_comments
;
The following automatic conversions were performed:
'_symmetry_cell_setting' value 'Monoclinic' changed to 'monoclinic'
according to '/home/saulius/struct/CIF-dictionaries/cif_core.dic'
dictionary named 'cif_core.dic' version 2.4.1 from 2010-06-29.

Automatic conversion script
Id: cif_fix_enum 1527 2010-12-29 10:47:43Z saulius 

The following automatic conversions were performed:

'_symmetry_cell_setting' value 'Monoclinic' changed to 'monoclinic'
according to /home/saulius/struct/CIF-dictionaries/cif_core.dic
dictionary named 'cif_core.dic' version 2.4.1 from 2010-06-29.

Automatic conversion script
Id: cif_fix_values 1715 2011-07-08 13:25:40Z adriana 
;
_cod_original_sg_symbol_H-M 'P 21/n'
_cod_database_code 2201404
_cod_database_fobs_code 2201404

loop_
_symmetry_equiv_pos_as_xyz
'x, y, z'
'-x+1/2, y+1/2, -z+1/2'
'-x, -y, -z'
'x-1/2, -y-1/2, z-1/2'

loop_
_atom_site_label
_atom_site_fract_x
_atom_site_fract_y
_atom_site_fract_z
_atom_site_U_iso_or_equiv
_atom_site_adp_type
_atom_site_calc_flag
_atom_site_refinement_flags
_atom_site_occupancy
_atom_site_disorder_assembly
_atom_site_disorder_group
_atom_site_type_symbol
Cl 0.36609(13) 0.17615(12) 0.56552(12) 0.1027(6) Uani d . 1 . . Cl
N1 0.0388(3) 0.3216(2) 0.3613(2) 0.0514(8) Uani d . 1 . . N
H1N -0.0251 0.2802 0.3759 0.062 Uiso calc R 1 . . H
O1 -0.2026(3) 0.2912(2) 0.4170(3) 0.0747(8) Uani d . 1 . . O
O2 -0.3269(2) 0.4354(2) 0.4361(3) 0.0732(8) Uani d . 1 . . O
O3 0.2593(3) 0.3147(2) 0.3392(3) 0.0863(10) Uani d . 1 . . O
C1 0.0036(3) 0.4294(3) 0.3435(3) 0.0462(8) Uani d . 1 . . C
C2 -0.1233(3) 0.4653(3) 0.3667(3) 0.0480(9) Uani d . 1 . . C
C3 -0.1576(4) 0.5726(3) 0.3510(3) 0.0577(10) Uani d . 1 . . C
H3 -0.2399 0.5961 0.3684 0.069 Uiso calc R 1 . . H
C4 -0.0725(4) 0.6464(3) 0.3099(4) 0.0672(11) Uani d . 1 . . C
H4 -0.0974 0.7186 0.2989 0.081 Uiso calc R 1 . . H
C5 0.0492(4) 0.6112(3) 0.2857(4) 0.0660(11) Uani d . 1 . . C
H5 0.1069 0.6604 0.2582 0.079 Uiso calc R 1 . . H
C6 0.0881(4) 0.5054(3) 0.3010(3) 0.0558(10) Uani d . 1 . . C
H6 0.1709 0.4837 0.2832 0.067 Uiso calc R 1 . . H
C7 -0.2173(3) 0.3875(3) 0.4089(3) 0.0530(9) Uani d . 1 . . C
C8 -0.4227(4) 0.3636(4) 0.4805(5) 0.0936(16) Uani d . 1 . . C
H8A -0.4487 0.3070 0.4230 0.140 Uiso calc R 1 . . H
H8B -0.5010 0.4040 0.4919 0.140 Uiso calc R 1 . . H
H8C -0.3815 0.3326 0.5557 0.140 Uiso calc R 1 . . H
C9 0.1577(4) 0.2711(3) 0.3596(3) 0.0535(9) Uani d . 1 . . C
C10 0.1525(4) 0.1517(3) 0.3859(3) 0.0535(9) Uani d . 1 . . C
C11 0.0538(5) 0.0891(3) 0.3198(4) 0.0707(12) Uani d . 1 . . C
H11 -0.0119 0.1220 0.2636 0.085 Uiso calc R 1 . . H
C12 0.0505(6) -0.0213(4) 0.3354(5) 0.0909(14) Uani d . 1 . . C
H12 -0.0152 -0.0627 0.2883 0.109 Uiso calc R 1 . . H
C13 0.1439(6) -0.0693(4) 0.4201(5) 0.0887(15) Uani d . 1 . . C
H13 0.1415 -0.1438 0.4308 0.106 Uiso calc R 1 . . H
C14 0.2412(5) -0.0096(4) 0.4898(4) 0.0801(13) Uani d . 1 . . C
H14 0.3040 -0.0429 0.5484 0.096 Uiso calc R 1 . . H
C15 0.2453(4) 0.1019(3) 0.4719(4) 0.0631(10) Uani d . 1 . . C

loop_
_atom_site_aniso_label
_atom_site_aniso_U_11
_atom_site_aniso_U_22
_atom_site_aniso_U_33
_atom_site_aniso_U_12
_atom_site_aniso_U_13
_atom_site_aniso_U_23
Cl 0.0889(9) 0.1074(11) 0.1003(10) -0.0067(7) -0.0176(7) 0.0232(8)
N1 0.0443(17) 0.0452(18) 0.067(2) -0.0002(14) 0.0157(14) 0.0060(14)
O1 0.0628(18) 0.0531(18) 0.115(2) -0.0007(14) 0.0349(16) 0.0090(16)
O2 0.0484(15) 0.0731(19) 0.104(2) 0.0023(14) 0.0300(15) 0.0000(16)
O3 0.0552(17) 0.0677(19) 0.143(3) 0.0051(14) 0.0382(18) 0.0310(18)
C1 0.0445(19) 0.048(2) 0.0465(19) -0.0003(16) 0.0089(15) -0.0007(17)
C2 0.045(2) 0.048(2) 0.051(2) -0.0024(16) 0.0063(16) 0.0015(16)
C3 0.052(2) 0.051(2) 0.070(3) 0.0071(19) 0.0081(19) -0.0040(19)
C4 0.075(3) 0.044(2) 0.081(3) 0.005(2) 0.009(2) 0.009(2)
C5 0.072(3) 0.052(3) 0.076(3) -0.007(2) 0.017(2) 0.011(2)
C6 0.054(2) 0.056(2) 0.060(2) -0.0003(19) 0.0155(19) 0.0028(18)
C7 0.043(2) 0.057(3) 0.058(2) 0.0047(18) 0.0058(17) -0.0018(19)
C8 0.068(3) 0.094(4) 0.131(4) -0.003(3) 0.053(3) 0.007(3)
C9 0.049(2) 0.052(2) 0.061(2) 0.0079(19) 0.0148(18) 0.0101(18)
C10 0.053(2) 0.061(2) 0.050(2) 0.0072(19) 0.0199(18) 0.0066(19)
C11 0.081(3) 0.060(3) 0.072(3) 0.003(2) 0.016(2) 0.006(2)
C12 0.117(4) 0.070(3) 0.087(3) -0.008(3) 0.020(3) -0.007(3)
C13 0.128(5) 0.053(3) 0.094(4) 0.006(3) 0.042(3) 0.007(3)
C14 0.098(4) 0.067(3) 0.080(3) 0.026(3) 0.030(3) 0.027(2)
C15 0.069(3) 0.065(3) 0.059(2) 0.010(2) 0.021(2) 0.014(2)

loop_
_atom_type_symbol
_atom_type_description
_atom_type_scat_dispersion_real
_atom_type_scat_dispersion_imag
_atom_type_scat_source
C C 0.0033 0.0016 'International Tables Vol C Tables 4.2.6.8 and 6.1.1.4'
H H 0.0000 0.0000 'International Tables Vol C Tables 4.2.6.8 and 6.1.1.4'
N N 0.0061 0.0033 'International Tables Vol C Tables 4.2.6.8 and 6.1.1.4'
O O 0.0106 0.0060 'International Tables Vol C Tables 4.2.6.8 and 6.1.1.4'
Cl Cl 0.1484 0.1585 'International Tables Vol C Tables 4.2.6.8 and 6.1.1.4'

loop_
_geom_angle_atom_site_label_1
_geom_angle_atom_site_label_2
_geom_angle_atom_site_label_3
_geom_angle
_geom_angle_publ_flag
C9 N1 C1 130.4(3) y
C9 N1 H1N 114.8 ?
C1 N1 H1N 114.8 ?
C7 O2 C8 115.4(3) y
N1 C1 C6 122.6(3) ?
N1 C1 C2 119.4(3) ?
C6 C1 C2 118.0(3) ?
C3 C2 C1 119.5(3) ?
C3 C2 C7 120.5(3) ?
C1 C2 C7 119.9(3) ?
C2 C3 C4 121.6(4) ?
C2 C3 H3 119.2 ?
C4 C3 H3 119.2 ?
C5 C4 C3 118.8(4) ?
C5 C4 H4 120.6 ?
C3 C4 H4 120.6 ?
C6 C5 C4 121.7(4) ?
C6 C5 H5 119.2 ?
C4 C5 H5 119.2 ?
C5 C6 C1 120.4(3) ?
C5 C6 H6 119.8 ?
C1 C6 H6 119.8 ?
O1 C7 O2 121.2(4) ?
O1 C7 C2 126.3(3) y
O2 C7 C2 112.5(3) y
O2 C8 H8A 109.5 ?
O2 C8 H8B 109.5 ?
H8A C8 H8B 109.5 ?
O2 C8 H8C 109.5 ?
H8A C8 H8C 109.5 ?
H8B C8 H8C 109.5 ?
O3 C9 N1 125.0(3) y
O3 C9 C10 122.1(3) ?
N1 C9 C10 112.9(3) y
C15 C10 C11 118.3(4) ?
C15 C10 C9 122.4(4) ?
C11 C10 C9 119.3(3) ?
C10 C11 C12 121.2(5) ?
C10 C11 H11 119.4 ?
C12 C11 H11 119.4 ?
C13 C12 C11 119.6(5) ?
C13 C12 H12 120.2 ?
C11 C12 H12 120.2 ?
C12 C13 C14 120.9(5) ?
C12 C13 H13 119.6 ?
C14 C13 H13 119.6 ?
C13 C14 C15 119.1(4) ?
C13 C14 H14 120.4 ?
C15 C14 H14 120.4 ?
C10 C15 C14 120.8(4) ?
C10 C15 Cl 121.1(3) ?
C14 C15 Cl 118.1(4) ?

loop_
_geom_bond_atom_site_label_1
_geom_bond_atom_site_label_2
_geom_bond_site_symmetry_2
_geom_bond_distance
_geom_bond_publ_flag
Cl C15 . 1.735(4) ?
N1 C9 . 1.354(4) y
N1 C1 . 1.386(4) y
N1 H1N . 0.86 ?
O1 C7 . 1.202(4) y
O2 C7 . 1.333(4) y
O2 C8 . 1.461(5) y
O3 C9 . 1.213(4) y
C1 C6 . 1.405(5) y
C1 C2 . 1.419(5) y
C2 C3 . 1.375(5) y
C2 C7 . 1.483(5) y
C3 C4 . 1.385(5) y
C3 H3 . 0.93 ?
C4 C5 . 1.371(5) y
C4 H4 . 0.93 ?
C5 C6 . 1.368(5) y
C5 H5 . 0.93 ?
C6 H6 . 0.93 ?
C8 H8A . 0.96 ?
C8 H8B . 0.96 ?
C8 H8C . 0.96 ?
C9 C10 . 1.509(5) y
C10 C15 . 1.375(5) ?
C10 C11 . 1.377(5) ?
C11 C12 . 1.378(6) ?
C11 H11 . 0.93 ?
C12 C13 . 1.360(6) ?
C12 H12 . 0.93 ?
C13 C14 . 1.366(6) ?
C13 H13 . 0.93 ?
C14 C15 . 1.396(6) ?
C14 H14 . 0.93 ?

loop_
_geom_contact_atom_site_label_1
_geom_contact_atom_site_label_2
_geom_contact_distance
_geom_contact_site_symmetry_2
_geom_contact_publ_flag
Cl N1 3.494(3) 4_666 y
Cl C1 3.463(4) 4_666 y
Cl C8 3.392(5) 1_655 y
N1 C3 3.517(4) 3_566 y
O1 C4 3.598(5) 2_445 y
O2 C6 3.567(4) 3_566 y
O2 C12 3.525(6) 2_455 y
O3 C8 3.385(5) 1_655 y
O3 C12 3.595(7) 2_555 y
O3 C13 3.537(7) 2_555 y
C1 C2 3.537(5) 3_566 y
C1 C3 3.534(5) 3_566 y
C5 C7 3.574(5) 3_566 y
C6 C7 3.567(5) 3_566 y

loop_
_geom_hbond_atom_site_label_D
_geom_hbond_atom_site_label_H
_geom_hbond_atom_site_label_A
_geom_hbond_site_symmetry_A
_geom_hbond_distance_DH
_geom_hbond_distance_HA
_geom_hbond_distance_DA
_geom_hbond_angle_DHA
N1 H1N O1 . 0.86 1.93 2.639(4) 139
C6 H6 O3 . 0.93 2.32 2.912(5) 121
C13 H13 O1 3_556 0.93 2.51 3.300(6) 143

loop_
_geom_torsion_atom_site_label_1
_geom_torsion_atom_site_label_2
_geom_torsion_atom_site_label_3
_geom_torsion_atom_site_label_4
_geom_torsion
_geom_torsion_publ_flag
C9 N1 C1 C6 9.9(6) y
C9 N1 C1 C2 -171.2(3) ?
N1 C1 C2 C3 178.9(3) ?
C6 C1 C2 C3 -2.1(5) ?
N1 C1 C2 C7 -0.4(5) ?
C6 C1 C2 C7 178.6(3) ?
C1 C2 C3 C4 1.7(5) ?
C7 C2 C3 C4 -179.0(4) ?
C2 C3 C4 C5 -0.7(6) ?
C3 C4 C5 C6 0.1(6) ?
C4 C5 C6 C1 -0.6(6) ?
N1 C1 C6 C5 -179.5(3) ?
C2 C1 C6 C5 1.6(5) ?
C8 O2 C7 O1 2.5(6) ?
C8 O2 C7 C2 -178.9(3) ?
C3 C2 C7 O1 174.0(4) ?
C1 C2 C7 O1 -6.7(6) y
C3 C2 C7 O2 -4.5(5) y
C1 C2 C7 O2 174.8(3) ?
C1 N1 C9 O3 -1.0(6) ?
C1 N1 C9 C10 179.0(3) ?
O3 C9 C10 C15 51.3(5) y
N1 C9 C10 C15 -128.7(4) ?
O3 C9 C10 C11 -127.0(4) ?
N1 C9 C10 C11 53.0(5) y
C15 C10 C11 C12 -2.6(6) ?
C9 C10 C11 C12 175.7(4) ?
C10 C11 C12 C13 2.0(7) ?
C11 C12 C13 C14 -0.2(8) ?
C12 C13 C14 C15 -1.0(7) ?
C11 C10 C15 C14 1.4(6) ?
C9 C10 C15 C14 -176.8(4) ?
C11 C10 C15 Cl -175.8(3) ?
C9 C10 C15 Cl 5.9(5) ?
C13 C14 C15 C10 0.3(6) ?
C13 C14 C15 Cl 177.6(3) ?

loop_
_cod_related_entry_id
_cod_related_entry_database
_cod_related_entry_code
1 ChemSpider 626472
